data_2310758
loop_
_publ_author_name
'Lazic, Biljana'
'Armbruster, Thomas'
'Chopin, Christian'
'Grew, Edward S.'
'Baronnet, Alain'
'Palatinus, Lukas'

_publ_section_title
;
 Superspace description of wagnerite-group minerals
 (Mg,Fe,Mn)2(PO4)(F,OH)
;
_journal_coden_ASTM ACSBDA
_journal_issue 2
_journal_name_full
;
 Acta Crystallographica, Section B: Structural Science, Crystal
 Engineering and Materials
;
_journal_page_first 243
_journal_page_last 258
_journal_paper_doi 10.1107/S2052520613031247
_journal_volume 70
_journal_year 2014
_chemical_compound_source 'H\%alsj\"oberg, Sweden'
_chemical_formula_analytical 'F0.7 H0.3 Fe0.5 Mg1.3 Mn0.2 O4.3 P1'
_chemical_formula_sum 'F Fe0.649 Mg1.351 O4 P'
_chemical_formula_weight 183
_chemical_name_mineral wagnerite
_space_group_IT_number 15
_space_group_ssg_name C2/c(0\b0)s0
_symmetry_cell_setting monoclinic
_symmetry_space_group_name_Hall '-C 2yc'
_symmetry_space_group_name_H-M 'C 1 2/c 1'
_cell_angle_alpha 90
_cell_angle_beta 117.7990(10)
_cell_angle_gamma 90
_cell_formula_units_Z 8
_cell_length_a 12.8840(2)
_cell_length_b 6.38890(10)
_cell_length_c 9.73840(10)
_cell_measurement_temperature 293
_cell_modulation_dimension 1
_cell_volume 709.098(18)
_computing_cell_refinement 'SAINT V8.27B (Bruker AXS Inc., 2012)'
_computing_data_collection 'SAINT V8.27B (Bruker AXS Inc., 2012)'
_computing_data_reduction 'SAINT V8.27B (Bruker AXS Inc., 2012)'
_computing_publication_material
;
'JANA2006(Pertricek,Dusek & Palatinus 2006)'
;
_computing_structure_refinement
;
'JANA2006(Pertricek,Dusek & Palatinus 2006)'
;
_computing_structure_solution 'SUPERFLIP (Palatinus & Chapuis 2007)'
_diffrn_ambient_temperature 293
_diffrn_detector 'CCD plate'
_diffrn_detector_area_resol_mean 8.3333
_diffrn_measured_fraction_theta_full 0.99
_diffrn_measured_fraction_theta_max 0.99
_diffrn_measurement_device 'four-cycle diffractometer'
_diffrn_measurement_device_type 'Bruker CCD'
_diffrn_measurement_method '\f and \w scans'
_diffrn_measurement_specimen_support fiber
_diffrn_radiation_monochromator graphite
_diffrn_radiation_source 'X-ray tube'
_diffrn_radiation_type 'Mo K\a'
_diffrn_radiation_wavelength 0.71073
_diffrn_reflns_av_R_equivalents 0.0103
_diffrn_reflns_av_sigmaI/netI 0.0103
_diffrn_reflns_limit_h_max 14
_diffrn_reflns_limit_h_min -16
_diffrn_reflns_limit_index_m_1_max 1
_diffrn_reflns_limit_index_m_1_min -1
_diffrn_reflns_limit_k_max 8
_diffrn_reflns_limit_k_min -8
_diffrn_reflns_limit_l_max 12
_diffrn_reflns_limit_l_min -12
_diffrn_reflns_number 6943
_diffrn_reflns_reduction_process narrow-frame
_diffrn_reflns_theta_full 27.49
_diffrn_reflns_theta_max 27.49
_diffrn_reflns_theta_min 2.59
_diffrn_source 'sealed x-ray tube'
_diffrn_source_current 40
_diffrn_source_voltage 50
_exptl_absorpt_coefficient_mu 3.474
_exptl_absorpt_correction_T_max 0.7456
_exptl_absorpt_correction_T_min 0.6479
_exptl_absorpt_correction_type multi-scan
_exptl_absorpt_process_details 'SADABS V2012/1 (Bruker AXS Inc.)'
_exptl_crystal_colour orange
_exptl_crystal_density_diffrn 3.4281
_exptl_crystal_description prism
_exptl_crystal_F_000 711
_exptl_crystal_size_max 0.2
_exptl_crystal_size_mid 0.15
_exptl_crystal_size_min 0.15
_refine_diff_density_max 0.48
_refine_diff_density_min -0.57
_refine_ls_extinction_method none
_refine_ls_goodness_of_fit_gt 2.15
_refine_ls_goodness_of_fit_ref 2.06
_refine_ls_number_constraints 2
_refine_ls_number_parameters 228
_refine_ls_number_reflns 2439
_refine_ls_number_restraints 0
_refine_ls_R_factor_all 0.0243
_refine_ls_R_factor_gt 0.0228
_refine_ls_shift/su_max 0.0191
_refine_ls_shift/su_mean 0.0024
_refine_ls_structure_factor_coef Fsqd
_refine_ls_weighting_details w=1/(\s^2^(I)+0.0004I^2^)
_refine_ls_weighting_scheme sigma
_refine_ls_wR_factor_gt 0.0643
_refine_ls_wR_factor_ref 0.0647
_reflns_number_gt 2216
_reflns_number_total 2439
_reflns_threshold_expression I>3\s(I)
_cod_data_source_file dk5018sup1.cif
_cod_data_source_block 5b
_cod_original_formula_sum 'F1 Fe0.649 Mg1.351 O4 P1'
_cod_database_code 2310758
_publcif_datablock.id {562aa8da-1a4c-4dec-ab70-7921a08fd062}

loop_
_space_group_symop_id
_space_group_symop_operation_xyz
1 x,y,z
2 -x,y,-z+0.5
3 x+0.5,y+0.5,z
4 -x+0.5,y+0.5,-z+0.5
5 -x,-y,-z
6 x,-y,z+0.5
7 -x+0.5,-y+0.5,-z
8 x+0.5,-y+0.5,z+0.5

loop_
_space_group_symop_ssg_id
_space_group_symop_ssg_operation_algebraic
1 x1,x2,x3,x4
2 -x1,x2,-x3+1/2,x4+1/2
3 -x1,-x2,-x3,-x4
4 x1,-x2,x3+1/2,-x4+1/2
5 x1+1/2,x2+1/2,x3,x4
6 -x1+1/2,x2+1/2,-x3+1/2,x4+1/2
7 -x1+1/2,-x2+1/2,-x3,-x4
8 x1+1/2,-x2+1/2,x3+1/2,-x4+1/2

loop_
_atom_site_label
_atom_site_type_symbol
_atom_site_fract_x
_atom_site_fract_y
_atom_site_fract_z
_atom_site_adp_type
_atom_site_U_iso_or_equiv
_atom_site_symmetry_multiplicity
_atom_site_occupancy
_atom_site_calc_flag
Fe1 Fe 0.05876(2) 0.27212(4) 0.00649(3) Uani 0.00826(12) 8 0.429(2) d
Mg1 Mg 0.05876(2) 0.27212(4) 0.00649(3) Uani 0.00826(12) 8 0.571(2) d
Fe2 Fe -0.15593(3) 0.10788(5) 0.13668(4) Uani 0.00846(14) 8 0.2019(17) d
Mg2 Mg -0.15593(3) 0.10788(5) 0.13668(4) Uani 0.00846(14) 8 0.7981(17) d
P1 P 0.17494(3) 0.59944(4) 0.30565(3) Uani 0.00481(12) 8 1 d
F1 F -0.00797(14) 0.1513(3) 0.15536(19) Uani 0.0198(4) 8 0.5042(19) d
F2 F -0.03358(14) 0.0799(2) 0.0500(2) Uani 0.0204(4) 8 0.4958(19) d
O1 O 0.08041(7) 0.54146(13) 0.14224(10) Uani 0.0101(3) 8 1 d
O2 O 0.19424(8) 0.42072(13) 0.42064(10) Uani 0.0092(3) 8 1 d
O3 O 0.13283(8) 0.20889(13) -0.13783(10) Uani 0.0085(3) 8 1 d
O4 O 0.29017(7) 0.64788(13) 0.30248(10) Uani 0.0092(3) 8 1 d

loop_
_atom_site_aniso_label
_atom_site_aniso_type_symbol
_atom_site_aniso_U_11
_atom_site_aniso_U_22
_atom_site_aniso_U_33
_atom_site_aniso_U_12
_atom_site_aniso_U_13
_atom_site_aniso_U_23
Fe1 Fe 0.00733(16) 0.01029(14) 0.00707(16) 0.00228(9) 0.00327(12) 0.00041(8)
Mg1 Mg 0.00733(16) 0.01029(14) 0.00707(16) 0.00228(9) 0.00327(12) 0.00041(8)
Fe2 Fe 0.01196(18) 0.00600(17) 0.00815(18) 0.00030(11) 0.00530(14) -0.00044(10)
Mg2 Mg 0.01196(18) 0.00600(17) 0.00815(18) 0.00030(11) 0.00530(14) -0.00044(10)
P1 P 0.00453(17) 0.00506(16) 0.00447(17) 0.00009(10) 0.00179(13) -0.00010(9)
F1 F 0.0126(5) 0.0244(5) 0.0221(5) 0.0002(4) 0.0079(4) 0.0071(4)
F2 F 0.0206(5) 0.0170(5) 0.0294(6) -0.0026(4) 0.0166(5) 0.0008(4)
O1 O 0.0087(4) 0.0115(4) 0.0067(4) 0.0010(3) 0.0007(3) -0.0021(3)
O2 O 0.0122(4) 0.0072(3) 0.0078(4) -0.0007(3) 0.0043(3) 0.0015(3)
O3 O 0.0096(4) 0.0063(4) 0.0104(4) -0.0013(3) 0.0052(4) 0.0014(3)
O4 O 0.0069(4) 0.0123(4) 0.0100(4) -0.0016(3) 0.0051(3) -0.0013(3)

loop_
_atom_site_displace_Fourier_atom_site_label
_atom_site_displace_Fourier_axis
_atom_site_displace_Fourier_wave_vector_seq_id
_atom_site_displace_Fourier_param_cos
_atom_site_displace_Fourier_param_sin
Fe1 x 1 0.00205(2) -0.00418(2)
Fe1 y 1 0.00992(4) -0.01321(4)
Fe1 z 1 -0.00603(3) 0.00099(3)
Mg1 x 1 0.00205(2) -0.00418(2)
Mg1 y 1 0.00992(4) -0.01321(4)
Mg1 z 1 -0.00603(3) 0.00099(3)
Fe2 x 1 0.00003(3) -0.01454(3)
Fe2 y 1 0.00332(4) 0.00276(4)
Fe2 z 1 -0.00359(3) -0.00648(3)
Mg2 x 1 0.00003(3) -0.01454(3)
Mg2 y 1 0.00332(4) 0.00276(4)
Mg2 z 1 -0.00359(3) -0.00648(3)
P1 x 1 0.00076(2) -0.00074(2)
P1 y 1 -0.00268(4) -0.00139(4)
P1 z 1 0.00239(3) -0.00031(3)
O1 x 1 -0.00277(6) 0.00218(6)
O1 y 1 -0.01413(11) 0.00168(11)
O1 z 1 0.00624(8) -0.00261(8)
O2 x 1 0.00866(7) -0.00764(7)
O2 y 1 -0.00369(11) -0.00315(10)
O2 z 1 0.00339(8) -0.00606(8)
O3 x 1 0.00217(6) -0.00109(6)
O3 y 1 -0.00480(10) 0.00430(10)
O3 z 1 -0.00082(8) 0.00006(8)
O4 x 1 -0.00441(6) 0.00155(6)
O4 y 1 0.00850(10) -0.00306(11)
O4 z 1 -0.00847(8) 0.00456(8)

loop_
_atom_site_Fourier_wave_vector_seq_id
_jana_atom_site_fourier_wave_vector_q1_coeff
1 1

loop_
_atom_site_occ_Fourier_atom_site_label
_atom_site_occ_Fourier_wave_vector_seq_id
_atom_site_occ_Fourier_param_cos
_atom_site_occ_Fourier_param_sin
Fe1 1 -0.0075(9) 0.0423(10)
Mg1 1 0.0075(9) -0.0423(10)
Fe2 1 0.0158(9) 0.0674(10)
Mg2 1 -0.0158(9) -0.0674(10)

loop_
_atom_site_occ_special_func_atom_site_label
_atom_site_occ_special_func_crenel_c
_atom_site_occ_special_func_crenel_w
F1 0.3126(3) 0.5042(19)
F2 0.7833(4) 0.4958(19)

loop_
_atom_site_U_Fourier_atom_site_label
_atom_site_U_Fourier_tens_elem
_atom_site_U_Fourier_wave_vector_seq_id
_atom_site_U_Fourier_param_cos
_atom_site_U_Fourier_param_sin
Fe1 U11 1 -0.00021(12) -0.00043(13)
Fe1 U22 1 0.00001(12) 0.00093(13)
Fe1 U33 1 0.00053(12) 0.00025(12)
Fe1 U12 1 -0.00021(9) -0.00031(10)
Fe1 U13 1 0.00024(10) 0.00006(10)
Fe1 U23 1 -0.00044(9) -0.00016(9)
Mg1 U11 1 -0.00021(12) -0.00043(13)
Mg1 U22 1 0.00001(12) 0.00093(13)
Mg1 U33 1 0.00053(12) 0.00025(12)
Mg1 U12 1 -0.00021(9) -0.00031(10)
Mg1 U13 1 0.00024(10) 0.00006(10)
Mg1 U23 1 -0.00044(9) -0.00016(9)
Fe2 U11 1 -0.00478(18) -0.0022(2)
Fe2 U22 1 -0.00017(14) 0.00009(15)
Fe2 U33 1 -0.00037(15) 0.00163(16)
Fe2 U12 1 0.00049(12) 0.00093(13)
Fe2 U13 1 -0.00113(13) 0.00092(14)
Fe2 U23 1 0.00032(10) 0.00015(11)
Mg2 U11 1 -0.00478(18) -0.0022(2)
Mg2 U22 1 -0.00017(14) 0.00009(15)
Mg2 U33 1 -0.00037(15) 0.00163(16)
Mg2 U12 1 0.00049(12) 0.00093(13)
Mg2 U13 1 -0.00113(13) 0.00092(14)
Mg2 U23 1 0.00032(10) 0.00015(11)
P1 U11 1 -0.00025(13) 0.00028(13)
P1 U22 1 -0.00030(11) -0.00031(12)
P1 U33 1 0.00017(12) -0.00025(12)
P1 U12 1 0.00008(10) 0.00015(10)
P1 U13 1 -0.00008(11) -0.00002(11)
P1 U23 1 -0.00019(9) 0.00013(9)
O1 U11 1 -0.0012(4) 0.0016(4)
O1 U22 1 -0.0001(4) -0.0008(4)
O1 U33 1 0.0014(4) -0.0004(4)
O1 U12 1 0.0002(3) 0.0006(3)
O1 U13 1 -0.0001(3) 0.0001(3)
O1 U23 1 -0.0015(3) 0.0006(3)
O2 U11 1 0.0023(4) 0.0017(4)
O2 U22 1 -0.0008(3) 0.0002(4)
O2 U33 1 0.0009(4) -0.0004(4)
O2 U12 1 0.0004(3) 0.0005(3)
O2 U13 1 0.0005(3) 0.0000(3)
O2 U23 1 0.0002(3) 0.0003(3)
O3 U11 1 0.0004(4) 0.0001(4)
O3 U22 1 -0.0001(3) 0.0000(3)
O3 U33 1 -0.0001(4) 0.0001(4)
O3 U12 1 -0.0001(3) -0.0003(3)
O3 U13 1 0.0001(3) -0.0002(3)
O3 U23 1 -0.0005(3) 0.0000(3)
O4 U11 1 0.0002(4) 0.0010(4)
O4 U22 1 -0.0007(4) 0.0017(4)
O4 U33 1 -0.0011(4) 0.0007(4)
O4 U12 1 0.0008(3) -0.0009(3)
O4 U13 1 -0.0003(3) 0.0009(3)
O4 U23 1 0.0016(3) -0.0018(3)

loop_
_atom_type_symbol
_atom_type_scat_dispersion_real
_atom_type_scat_dispersion_imag
_atom_type_scat_source
F 0.0171 0.0103 'International Tables Vol C tables 4.2.6.8 and 6.1.1.1'
Fe 0.3463 0.8444 'International Tables Vol C tables 4.2.6.8 and 6.1.1.1'
Mg 0.0486 0.0363 'International Tables Vol C tables 4.2.6.8 and 6.1.1.1'
O 0.0106 0.0060 'International Tables Vol C tables 4.2.6.8 and 6.1.1.1'
P 0.1023 0.0942 'International Tables Vol C tables 4.2.6.8 and 6.1.1.1'

loop_
_cell_wave_vector_seq_id
_cell_wave_vector_x
_cell_wave_vector_y
_cell_wave_vector_z
1 0.000000 0.410660 0.000000

loop_
_geom_bond_atom_site_label_1
_geom_bond_atom_site_label_2
_geom_bond_site_ssg_symmetry_2
_geom_bond_distance_av
_geom_bond_distance_min
_geom_bond_distance_max
Fe1 F1 . 2.072(7) 2.052(5) 2.104(10)
Fe1 F2 . 1.978(7) 1.914(11) 2.017(3)
Fe1 F2 3_5555 2.241(5) 2.191(2) 2.343(8)
Fe1 O1 . 2.1154(12) 2.0403(12) 2.2050(12)
Fe1 O1 3_5655 2.0768(10) 2.0707(10) 2.0812(10)
Fe1 O3 . 2.0766(16) 2.0465(15) 2.1123(16)
Fe1 O4 6_5455 2.1252(10) 2.1104(10) 2.1411(10)
Mg1 F1 . 2.072(7) 2.052(5) 2.104(10)
Mg1 F2 . 1.978(7) 1.914(11) 2.017(3)
Mg1 F2 3_5555 2.241(5) 2.191(2) 2.343(8)
Mg1 O1 . 2.1154(12) 2.0403(12) 2.2050(12)
Mg1 O1 3_5655 2.0768(10) 2.0707(10) 2.0812(10)
Mg1 O3 . 2.0766(16) 2.0465(15) 2.1123(16)
Mg1 O4 6_5455 2.1252(10) 2.1104(10) 2.1411(10)
Fe2 F1 . 1.947(7) 1.854(9) 1.998(3)
Fe2 F1 2_5555 2.085(5) 2.021(2) 2.197(6)
Fe2 F2 . 2.032(8) 2.009(4) 2.081(12)
Fe2 O2 2_5555 2.0722(11) 2.0475(11) 2.0972(11)
Fe2 O2 8_4545 2.0994(10) 2.0402(10) 2.1615(10)
Fe2 O3 3_5555 2.0477(11) 2.0288(11) 2.0635(11)
Fe2 O4 5_4455 2.0541(16) 2.0119(15) 2.1046(16)
Mg2 F1 . 1.947(7) 1.854(9) 1.998(3)
Mg2 F1 2_5555 2.085(5) 2.021(2) 2.197(6)
Mg2 F2 . 2.032(8) 2.009(4) 2.081(12)
Mg2 O2 2_5555 2.0722(11) 2.0475(11) 2.0972(11)
Mg2 O2 8_4545 2.0994(10) 2.0402(10) 2.1615(10)
Mg2 O3 3_5555 2.0477(11) 2.0288(11) 2.0635(11)
Mg2 O4 5_4455 2.0541(16) 2.0119(15) 2.1046(16)
P1 O1 . 1.5334(10) 1.5284(10) 1.5419(10)
P1 O2 . 1.5388(12) 1.5311(12) 1.5474(12)
P1 O3 4_5655 1.5415(13) 1.5333(13) 1.5494(13)
P1 O4 . 1.5335(14) 1.5266(14) 1.5400(14)

loop_
_jana_atom_site_displace_legendre_atom_site_label
_jana_atom_site_displace_legendre_axis
_jana_atom_site_displace_legendre_param_order
_jana_atom_site_displace_legendre_param_coeff
F1 x 1 0.00222(14)
F1 y 1 -0.0003(2)
F1 z 1 0.00507(20)
F1 x 2 0.0000(7)
F1 y 2 -0.0096(14)
F1 z 2 -0.0081(10)
F2 x 1 -0.00463(15)
F2 y 1 0.0067(3)
F2 z 1 -0.0045(2)
F2 x 2 0.0005(8)
F2 y 2 0.0031(13)
F2 z 2 0.0067(11)
